data_2211506
loop_
_publ_author_name
'Dufresne, St\'ephane'
'Bourgeaux, Marie'
'Skene, W. G.'

_publ_section_title
;
 Diethyl
 2,5-bis[(<i>E</i>)-thiophen-2-ylmethyleneamino]thiophene-3,4-dicarboxylate
;
_journal_coeditor_code LH2231
_journal_issue 12
_journal_name_full 'Acta Crystallographica Section E'
_journal_page_first o5602
_journal_page_last o5604
_journal_paper_doi 10.1107/S1600536806046915
_journal_volume 62
_journal_year 2006
_chemical_formula_iupac 'C20 H18 N2 O4 S3'
_chemical_formula_moiety 'C20 H18 N2 O4 S3'
_chemical_formula_sum 'C20 H18 N2 O4 S3'
_chemical_formula_weight 446.54
_chemical_name_systematic
;
Diethyl 2,5-Bis[(E)-thiophen-2-ylmethyleneamino]thiophene-3,4-dicarboxylate
;
_space_group_IT_number 60
_symmetry_cell_setting orthorhombic
_symmetry_space_group_name_Hall '-P 2n 2ab'
_symmetry_space_group_name_H-M 'P b c n'
_atom_sites_solution_hydrogens geom
_atom_sites_solution_primary direct
_atom_sites_solution_secondary difmap
_audit_creation_method SHELXL-97
_cell_angle_alpha 90.00
_cell_angle_beta 90.00
_cell_angle_gamma 90.00
_cell_formula_units_Z 8
_cell_length_a 17.039(5)
_cell_length_b 18.642(8)
_cell_length_c 13.690(4)
_cell_measurement_reflns_used 25
_cell_measurement_temperature 293(2)
_cell_measurement_theta_max 20.00
_cell_measurement_theta_min 15.00
_cell_volume 4349(3)
_computing_cell_refinement 'CAD-4 Software'
_computing_data_collection 'CAD-4 Software (Enraf--Nonius, 1989)'
_computing_data_reduction 'local program'
_computing_molecular_graphics 'SHELXTL (Bruker, 1997)'
_computing_publication_material 'UdMX (Marris, 2004)'
_computing_structure_refinement 'SHELXL97 (Sheldrick, 1997)'
_computing_structure_solution 'SHELXS97 (Sheldrick, 1997)'
_diffrn_ambient_temperature 293(2)
_diffrn_measured_fraction_theta_full 1.000
_diffrn_measured_fraction_theta_max 1.000
_diffrn_measurement_device_type 'Enraf--Nonius CAD-4'
_diffrn_measurement_method \w
_diffrn_radiation_monochromator graphite
_diffrn_radiation_source 'X-ray sealed tube'
_diffrn_radiation_type CuK\a
_diffrn_radiation_wavelength 1.54178
_diffrn_reflns_av_R_equivalents 0.091
_diffrn_reflns_av_sigmaI/netI 0.0689
_diffrn_reflns_limit_h_max 20
_diffrn_reflns_limit_h_min -20
_diffrn_reflns_limit_k_max 22
_diffrn_reflns_limit_k_min -22
_diffrn_reflns_limit_l_max 16
_diffrn_reflns_limit_l_min -16
_diffrn_reflns_number 32236
_diffrn_reflns_theta_full 69.99
_diffrn_reflns_theta_max 69.99
_diffrn_reflns_theta_min 3.51
_diffrn_standards_decay_% -0.07
_diffrn_standards_interval_time 60
_diffrn_standards_number 4
_exptl_absorpt_coefficient_mu 3.363
_exptl_absorpt_correction_T_max 0.6500
_exptl_absorpt_correction_T_min 0.1600
_exptl_absorpt_correction_type gaussian
_exptl_absorpt_process_details 'Gaussian from crystal shape'
_exptl_crystal_colour red
_exptl_crystal_density_diffrn 1.364
_exptl_crystal_density_method 'not measured'
_exptl_crystal_description block
_exptl_crystal_F_000 1856
_exptl_crystal_size_max 0.44
_exptl_crystal_size_mid 0.35
_exptl_crystal_size_min 0.14
_refine_diff_density_max 0.219
_refine_diff_density_min -0.244
_refine_ls_extinction_coef 0.00082(4)
_refine_ls_extinction_expression Fc^*^=kFc[1+0.001xFc^2^\l^3^/sin(2\q)]^-1/4^
_refine_ls_extinction_method SHELXL97
_refine_ls_goodness_of_fit_ref 0.728
_refine_ls_hydrogen_treatment constr
_refine_ls_matrix_type full
_refine_ls_number_parameters 265
_refine_ls_number_reflns 4130
_refine_ls_number_restraints 0
_refine_ls_restrained_S_all 0.728
_refine_ls_R_factor_all 0.1042
_refine_ls_R_factor_gt 0.0426
_refine_ls_shift/su_max 0.001
_refine_ls_shift/su_mean 0.000
_refine_ls_structure_factor_coef Fsqd
_refine_ls_weighting_details 'calc w=1/[\s^2^(Fo^2^)+(0.0464P)^2^]'
_refine_ls_weighting_scheme calc
_refine_ls_wR_factor_gt 0.0971
_refine_ls_wR_factor_ref 0.1137
_reflns_number_gt 1716
_reflns_number_total 4130
_reflns_threshold_expression I>2\s(I)
_cod_data_source_file lh2231.cif
_cod_data_source_block III
_cod_depositor_comments
;
The following automatic conversions were performed:
'_symmetry_cell_setting' value 'Orthorhombic' changed to 'orthorhombic'
according to '/home/saulius/struct/CIF-dictionaries/cif_core.dic'
dictionary named 'cif_core.dic' version 2.4.1 from
2010-06-29.

'_exptl_absorpt_correction_type' value 'Gaussian' changed to
'gaussian' according to
'/home/saulius/struct/CIF-dictionaries/cif_core.dic' dictionary named
'cif_core.dic' version 2.4.1 from 2010-06-29.

'_geom_bond_publ_flag'
value 'Y' changed to 'y' according to
'/home/saulius/struct/CIF-dictionaries/cif_core.dic' dictionary named
'cif_core.dic' version 2.4.1 from 2010-06-29 (13
times).

'_geom_bond_publ_flag' value 'N' changed to 'n' according to
'/home/saulius/struct/CIF-dictionaries/cif_core.dic' dictionary named
'cif_core.dic' version 2.4.1 from 2010-06-29 (16
times).

'_geom_angle_publ_flag' value 'N' changed to 'n' according to
'/home/saulius/struct/CIF-dictionaries/cif_core.dic' dictionary named
'cif_core.dic' version 2.4.1 from 2010-06-29 (41
time).

'_geom_torsion_publ_flag' value 'Y' changed to 'y' according to
'/home/saulius/struct/CIF-dictionaries/cif_core.dic' dictionary named
'cif_core.dic' version 2.4.1 from 2010-06-29 (6
times).

'_geom_torsion_publ_flag' value 'N' changed to 'n' according to
'/home/saulius/struct/CIF-dictionaries/cif_core.dic' dictionary named
'cif_core.dic' version 2.4.1 from 2010-06-29 (48 times).

Automatic conversion script
Id: cif_fix_enum 1527 2010-12-29 10:47:43Z saulius 

The following automatic conversions were performed:

'_symmetry_cell_setting' value 'Orthorhombic' changed to
'orthorhombic' according to
/home/saulius/struct/CIF-dictionaries/cif_core.dic dictionary named
'cif_core.dic' version 2.4.1 from
2010-06-29.

'_exptl_absorpt_correction_type' value 'Gaussian'
changed to 'gaussian' according to
/home/saulius/struct/CIF-dictionaries/cif_core.dic dictionary named
'cif_core.dic' version 2.4.1 from 2010-06-29.

'_geom_bond_publ_flag'
value 'Y' changed to 'y' according to
/home/saulius/struct/CIF-dictionaries/cif_core.dic dictionary named
'cif_core.dic' version 2.4.1 from 2010-06-29 (13
times).

'_geom_bond_publ_flag' value 'N' changed to 'n' according to
/home/saulius/struct/CIF-dictionaries/cif_core.dic dictionary named
'cif_core.dic' version 2.4.1 from 2010-06-29 (16
times).

'_geom_angle_publ_flag' value 'N' changed to 'n' according
to /home/saulius/struct/CIF-dictionaries/cif_core.dic dictionary
named 'cif_core.dic' version 2.4.1 from 2010-06-29 (41
time).

'_geom_torsion_publ_flag' value 'Y' changed to 'y' according
to /home/saulius/struct/CIF-dictionaries/cif_core.dic dictionary
named 'cif_core.dic' version 2.4.1 from 2010-06-29 (6
times).

'_geom_torsion_publ_flag' value 'N' changed to 'n' according
to /home/saulius/struct/CIF-dictionaries/cif_core.dic dictionary
named 'cif_core.dic' version 2.4.1 from 2010-06-29 (48 times).

Automatic conversion script
Id: cif_fix_values 1715 2011-07-08 13:25:40Z adriana 
;
_cod_database_code 2211506
_cod_database_fobs_code 2211506

loop_
_symmetry_equiv_pos_as_xyz
'x, y, z'
'-x+1/2, y+1/2, z'
'x, -y, z+1/2'
'-x+1/2, -y+1/2, z+1/2'
'-x, -y, -z'
'x-1/2, -y-1/2, -z'
'-x, y, -z-1/2'
'x-1/2, y-1/2, -z-1/2'

loop_
_atom_site_type_symbol
_atom_site_label
_atom_site_fract_x
_atom_site_fract_y
_atom_site_fract_z
_atom_site_U_iso_or_equiv
_atom_site_adp_type
_atom_site_calc_flag
_atom_site_refinement_flags
_atom_site_occupancy
S S1 -0.03111(5) 0.11395(4) 0.61847(7) 0.0674(3) Uani d . 1
S S2 0.00949(6) 0.41302(5) 0.60391(9) 0.0949(4) Uani d . 1
S S3 -0.01209(6) -0.19013(5) 0.61949(8) 0.0931(4) Uani d . 1
O O1 0.19644(14) 0.23862(15) 0.7010(2) 0.1199(12) Uani d . 1
O O2 0.24756(13) 0.15498(12) 0.60495(19) 0.0898(8) Uani d . 1
O O3 0.21389(14) 0.01777(14) 0.7283(2) 0.0987(9) Uani d . 1
O O4 0.19320(14) -0.02071(14) 0.5763(2) 0.0961(9) Uani d . 1
N N1 0.03035(15) 0.25076(14) 0.6266(2) 0.0664(7) Uani d . 1
N N2 0.01697(16) -0.02824(13) 0.62567(19) 0.0662(7) Uani d . 1
C C1 0.04322(17) 0.17684(16) 0.6311(2) 0.0618(8) Uani d . 1
C C2 0.11562(18) 0.14548(17) 0.6390(2) 0.0618(9) Uani d . 1
C C3 0.11123(18) 0.06926(17) 0.6355(2) 0.0623(9) Uani d . 1
C C4 0.03605(18) 0.04369(16) 0.6258(2) 0.0626(8) Uani d . 1
C C5 -0.0385(2) 0.27501(17) 0.6431(2) 0.0672(9) Uani d . 1
H H5 -0.0783 0.2426 0.6580 0.081 Uiso calc R 1
C C6 -0.05722(18) 0.35027(16) 0.6395(3) 0.0669(9) Uani d . 1
C C7 -0.1273(2) 0.38096(18) 0.6650(3) 0.0813(11) Uani d . 1
H H7 -0.1708 0.3553 0.6865 0.098 Uiso calc R 1
C C8 -0.1256(2) 0.4560(2) 0.6547(3) 0.0979(13) Uani d . 1
H H8 -0.1681 0.4856 0.6686 0.117 Uiso calc R 1
C C9 -0.0559(2) 0.48015(19) 0.6225(3) 0.1013(14) Uani d . 1
H H9 -0.0448 0.5283 0.6116 0.122 Uiso calc R 1
C C10 -0.0543(2) -0.04751(17) 0.6269(2) 0.0725(10) Uani d . 1
H H10 -0.0928 -0.0122 0.6284 0.087 Uiso calc R 1
C C11 -0.0785(2) -0.12178(17) 0.6261(3) 0.0725(10) Uani d . 1
C C12 -0.1547(2) -0.1460(2) 0.6302(3) 0.0968(13) Uani d . 1
H H12 -0.1986 -0.1166 0.6347 0.116 Uiso calc R 1
C C13 -0.1572(3) -0.2209(2) 0.6266(4) 0.1198(17) Uani d . 1
H H13 -0.2036 -0.2471 0.6284 0.144 Uiso calc R 1
C C14 -0.0854(3) -0.2513(2) 0.6202(3) 0.1052(14) Uani d . 1
H H14 -0.0772 -0.3006 0.6167 0.126 Uiso calc R 1
C C15 0.1890(2) 0.18586(19) 0.6522(3) 0.0752(11) Uani d . 1
C C16 0.3258(2) 0.1833(2) 0.6175(3) 0.1137(16) Uani d . 1
H H16A 0.3425 0.2068 0.5578 0.136 Uiso calc R 1
H H16B 0.3258 0.2187 0.6694 0.136 Uiso calc R 1
C C17 0.3795(2) 0.1267(2) 0.6412(4) 0.162(2) Uani d . 1
H H17A 0.3673 0.1081 0.7048 0.243 Uiso calc R 1
H H17B 0.4321 0.1450 0.6410 0.243 Uiso calc R 1
H H17C 0.3749 0.0891 0.5937 0.243 Uiso calc R 1
C C18 0.1788(2) 0.01971(19) 0.6534(3) 0.0719(10) Uani d . 1
C C19 0.2535(3) -0.0759(2) 0.5909(4) 0.141(2) Uani d . 1
H H19A 0.3040 -0.0535 0.6027 0.169 Uiso calc R 1
H H19B 0.2404 -0.1052 0.6471 0.169 Uiso calc R 1
C C20 0.2572(3) -0.1189(2) 0.5062(4) 0.178(3) Uani d . 1
H H20A 0.2093 -0.1456 0.4996 0.267 Uiso calc R 1
H H20B 0.3006 -0.1515 0.5114 0.267 Uiso calc R 1
H H20C 0.2642 -0.0888 0.4500 0.267 Uiso calc R 1

loop_
_atom_site_aniso_label
_atom_site_aniso_U_11
_atom_site_aniso_U_22
_atom_site_aniso_U_33
_atom_site_aniso_U_12
_atom_site_aniso_U_13
_atom_site_aniso_U_23
S1 0.0555(4) 0.0622(5) 0.0845(6) 0.0017(4) -0.0021(5) -0.0020(5)
S2 0.0786(6) 0.0730(6) 0.1331(10) -0.0024(5) 0.0198(7) 0.0105(7)
S3 0.1059(8) 0.0717(6) 0.1018(9) -0.0006(6) 0.0003(7) 0.0034(6)
O1 0.0670(16) 0.103(2) 0.190(3) -0.0108(15) 0.0076(18) -0.072(2)
O2 0.0554(13) 0.0844(17) 0.130(2) -0.0027(13) 0.0139(16) -0.0280(16)
O3 0.0881(19) 0.0992(19) 0.109(2) 0.0251(16) -0.0260(17) -0.0080(18)
O4 0.0826(17) 0.0826(17) 0.123(2) 0.0265(15) -0.0030(16) -0.0278(17)
N1 0.0625(16) 0.0599(15) 0.077(2) 0.0068(14) 0.0027(16) -0.0033(15)
N2 0.0666(17) 0.0587(16) 0.0732(19) -0.0052(13) -0.0021(16) -0.0037(15)
C1 0.0581(19) 0.0589(19) 0.068(2) 0.0037(16) 0.0037(18) -0.0045(18)
C2 0.0583(19) 0.0573(19) 0.070(2) 0.0009(16) 0.0007(18) -0.0065(18)
C3 0.0592(19) 0.060(2) 0.067(2) 0.0035(16) 0.0022(18) -0.0089(18)
C4 0.0603(19) 0.060(2) 0.068(2) 0.0002(17) 0.0007(18) -0.0050(18)
C5 0.065(2) 0.063(2) 0.074(3) 0.0012(17) -0.001(2) 0.0023(18)
C6 0.0555(19) 0.060(2) 0.085(3) 0.0063(16) 0.0003(18) 0.0042(19)
C7 0.068(2) 0.063(2) 0.113(3) 0.0093(19) 0.008(2) 0.009(2)
C8 0.096(3) 0.070(3) 0.128(4) 0.027(2) 0.019(3) 0.012(3)
C9 0.103(3) 0.059(2) 0.142(4) 0.009(2) 0.024(3) 0.011(3)
C10 0.069(2) 0.064(2) 0.084(3) -0.0013(18) 0.002(2) -0.005(2)
C11 0.076(2) 0.063(2) 0.080(3) -0.0081(18) 0.005(2) -0.003(2)
C12 0.083(3) 0.074(3) 0.134(4) -0.024(2) 0.010(3) -0.020(3)
C13 0.109(4) 0.101(4) 0.149(5) -0.037(3) 0.025(4) -0.018(3)
C14 0.147(4) 0.069(3) 0.099(4) -0.032(3) 0.011(3) -0.004(2)
C15 0.059(2) 0.064(2) 0.102(3) 0.0023(19) 0.006(2) -0.013(2)
C16 0.059(2) 0.105(3) 0.177(5) -0.014(2) 0.017(3) -0.026(3)
C17 0.076(3) 0.111(4) 0.298(8) 0.007(3) -0.030(4) -0.002(4)
C18 0.062(2) 0.061(2) 0.092(3) 0.0026(18) -0.001(2) -0.003(2)
C19 0.114(3) 0.126(4) 0.182(5) 0.073(3) -0.021(4) -0.049(4)
C20 0.183(5) 0.119(4) 0.232(8) 0.069(4) -0.010(5) -0.059(4)

loop_
_atom_type_symbol
_atom_type_description
_atom_type_scat_dispersion_real
_atom_type_scat_dispersion_imag
_atom_type_scat_source
C C 0.0181 0.0091 'International Tables Vol C Tables 4.2.6.8 and 6.1.1.4'
H H 0.0000 0.0000 'International Tables Vol C Tables 4.2.6.8 and 6.1.1.4'
N N 0.0311 0.0180 'International Tables Vol C Tables 4.2.6.8 and 6.1.1.4'
O O 0.0492 0.0322 'International Tables Vol C Tables 4.2.6.8 and 6.1.1.4'
S S 0.3331 0.5567 'International Tables Vol C Tables 4.2.6.8 and 6.1.1.4'

loop_
_geom_angle_atom_site_label_1
_geom_angle_atom_site_label_2
_geom_angle_atom_site_label_3
_geom_angle
_geom_angle_publ_flag
C1 S1 C4 91.31(15) n
C9 S2 C6 91.45(17) n
C14 S3 C11 90.8(2) n
C15 O2 C16 118.7(3) n
C18 O4 C19 114.9(3) n
C5 N1 C1 119.1(3) n
C10 N2 C4 120.1(3) n
C2 C1 N1 124.5(3) n
C2 C1 S1 112.2(2) n
N1 C1 S1 123.2(2) n
C1 C2 C3 112.1(3) n
C1 C2 C15 123.9(3) n
C3 C2 C15 124.0(3) n
C4 C3 C2 113.5(3) n
C4 C3 C18 121.3(3) n
C2 C3 C18 124.8(3) n
C3 C4 N2 123.9(3) n
C3 C4 S1 110.9(2) n
N2 C4 S1 125.2(2) n
N1 C5 C6 122.8(3) n
N1 C5 H5 118.6 ?
C6 C5 H5 118.6 ?
C7 C6 C5 126.3(3) n
C7 C6 S2 111.6(3) n
C5 C6 S2 122.1(3) n
C6 C7 C8 111.8(3) n
C6 C7 H7 124.1 ?
C8 C7 H7 124.1 ?
C9 C8 C7 112.6(3) n
C9 C8 H8 123.7 ?
C7 C8 H8 123.7 ?
C8 C9 S2 112.5(3) n
C8 C9 H9 123.8 ?
S2 C9 H9 123.8 ?
N2 C10 C11 123.1(3) n
N2 C10 H10 118.5 ?
C11 C10 H10 118.5 ?
C12 C11 C10 125.7(3) n
C12 C11 S3 112.5(3) n
C10 C11 S3 121.8(3) n
C11 C12 C13 110.8(4) n
C11 C12 H12 124.6 ?
C13 C12 H12 124.6 ?
C14 C13 C12 113.2(4) n
C14 C13 H13 123.4 ?
C12 C13 H13 123.4 ?
C13 C14 S3 112.7(3) n
C13 C14 H14 123.7 ?
S3 C14 H14 123.7 ?
O1 C15 O2 123.5(3) n
O1 C15 C2 125.4(3) n
O2 C15 C2 111.1(3) n
C17 C16 O2 110.3(3) n
C17 C16 H16A 109.6 ?
O2 C16 H16A 109.6 ?
C17 C16 H16B 109.6 ?
O2 C16 H16B 109.6 ?
H16A C16 H16B 108.1 ?
C16 C17 H17A 109.5 ?
C16 C17 H17B 109.5 ?
H17A C17 H17B 109.5 ?
C16 C17 H17C 109.5 ?
H17A C17 H17C 109.5 ?
H17B C17 H17C 109.5 ?
O3 C18 O4 125.4(4) n
O3 C18 C3 123.2(4) n
O4 C18 C3 111.4(3) n
C20 C19 O4 108.5(4) n
C20 C19 H19A 110 ?
O4 C19 H19A 110 ?
C20 C19 H19B 110 ?
O4 C19 H19B 110 ?
H19A C19 H19B 108.4 ?
C19 C20 H20A 109.5 ?
C19 C20 H20B 109.5 ?
H20A C20 H20B 109.5 ?
C19 C20 H20C 109.5 ?
H20A C20 H20C 109.5 ?
H20B C20 H20C 109.5 ?

loop_
_geom_bond_atom_site_label_1
_geom_bond_atom_site_label_2
_geom_bond_distance
_geom_bond_publ_flag
S1 C1 1.734(3) y
S1 C4 1.742(3) y
S2 C9 1.695(4) y
S2 C6 1.702(3) y
S3 C14 1.692(4) y
S3 C11 1.707(3) y
O1 C15 1.196(4) n
O2 C15 1.321(4) n
O2 C16 1.445(4) n
O3 C18 1.188(4) n
O4 C18 1.320(4) n
O4 C19 1.468(4) n
N1 C5 1.278(3) y
N1 C1 1.397(3) y
N2 C10 1.266(4) y
N2 C4 1.380(3) y
C1 C2 1.369(4) y
C2 C3 1.424(4) n
C2 C15 1.471(4) n
C3 C4 1.373(4) n
C3 C18 1.496(4) n
C5 C6 1.439(4) y
C5 H5 0.93 ?
C6 C7 1.370(4) n
C7 C8 1.406(4) y
C7 H7 0.93 ?
C8 C9 1.344(5) n
C8 H8 0.93 ?
C9 H9 0.93 ?
C10 C11 1.445(4) y
C10 H10 0.93 ?
C11 C12 1.376(4) n
C12 C13 1.397(5) y
C12 H12 0.93 ?
C13 C14 1.351(5) n
C13 H13 0.93 ?
C14 H14 0.93 ?
C16 C17 1.433(5) n
C16 H16a 0.97 ?
C16 H16b 0.97 ?
C17 H17a 0.96 ?
C17 H17b 0.96 ?
C17 H17c 0.96 ?
C19 C20 1.411(5) n
C19 H19a 0.97 ?
C19 H19b 0.97 ?
C20 H20a 0.96 ?
C20 H20b 0.96 ?
C20 H20c 0.96 ?

loop_
_geom_hbond_atom_site_label_D
_geom_hbond_atom_site_label_H
_geom_hbond_atom_site_label_A
_geom_hbond_distance_DH
_geom_hbond_distance_HA
_geom_hbond_distance_DA
_geom_hbond_angle_DHA
C5 H5 S1 0.93 2.59 3.024(3) 109
C10 H10 S1 0.93 2.58 3.038(4) 111
C16 H16B O1 0.97 2.28 2.689(5) 104

loop_
_geom_torsion_atom_site_label_1
_geom_torsion_atom_site_label_2
_geom_torsion_atom_site_label_3
_geom_torsion_atom_site_label_4
_geom_torsion
_geom_torsion_publ_flag
C5 N1 C1 C2 -163.1(3) y
C5 N1 C1 S1 21.5(5) n
C4 S1 C1 C2 0.8(3) n
C4 S1 C1 N1 176.7(3) n
N1 C1 C2 C3 -176.2(3) n
S1 C1 C2 C3 -0.4(4) n
N1 C1 C2 C15 5.3(6) n
S1 C1 C2 C15 -178.9(3) n
C1 C2 C3 C4 -0.5(5) n
C15 C2 C3 C4 178.0(3) n
C1 C2 C3 C18 -172.8(3) n
C15 C2 C3 C18 5.7(6) n
C2 C3 C4 N2 -176.7(3) n
C18 C3 C4 N2 -4.0(5) n
C2 C3 C4 S1 1.1(4) n
C18 C3 C4 S1 173.8(3) n
C10 N2 C4 C3 172.4(4) n
C10 N2 C4 S1 -5.1(5) y
C1 S1 C4 C3 -1.1(3) n
C1 S1 C4 N2 176.7(3) n
C1 N1 C5 C6 -179.6(3) y
N1 C5 C6 C7 -173.4(4) n
N1 C5 C6 S2 5.1(5) y
C9 S2 C6 C7 -0.2(3) n
C9 S2 C6 C5 -178.9(3) n
C5 C6 C7 C8 178.9(4) n
S2 C6 C7 C8 0.2(4) n
C6 C7 C8 C9 -0.1(6) n
C7 C8 C9 S2 -0.1(5) n
C6 S2 C9 C8 0.2(4) n
C4 N2 C10 C11 179.5(3) y
N2 C10 C11 C12 178.0(4) n
N2 C10 C11 S3 -2.1(5) y
C14 S3 C11 C12 0.9(3) n
C14 S3 C11 C10 -179.0(3) n
C10 C11 C12 C13 179.1(4) n
S3 C11 C12 C13 -0.7(5) n
C11 C12 C13 C14 0.1(6) n
C12 C13 C14 S3 0.5(6) n
C11 S3 C14 C13 -0.8(4) n
C16 O2 C15 O1 4.1(6) n
C16 O2 C15 C2 -174.0(3) n
C1 C2 C15 O1 37.9(6) n
C3 C2 C15 O1 -140.5(4) n
C1 C2 C15 O2 -144.1(3) n
C3 C2 C15 O2 37.6(5) n
C15 O2 C16 C17 129.7(4) n
C19 O4 C18 O3 5.5(6) n
C19 O4 C18 C3 -174.2(3) n
C4 C3 C18 O3 -111.2(4) n
C2 C3 C18 O3 60.6(5) n
C4 C3 C18 O4 68.5(4) n
C2 C3 C18 O4 -119.7(4) n
C18 O4 C19 C20 174.5(4) n

loop_
_cod_related_entry_id
_cod_related_entry_database
_cod_related_entry_code
1 ChemSpider 30655120
